data_1000220
loop_
_publ_author_name
'Renaudin, J'
'Ferey, G'
'Kozak, A de'
'Samouel, M'

_publ_section_title
;
Fluorures complexes de cuivre(II). VI. Structure cristalline de Ba~7~
Cu Fe~6~ F~34~
;
_journal_coden_ASTM RVCMA8
_journal_name_full 'Revue de Chimie Minerale'
_journal_page_first 295
_journal_page_last 304
_journal_volume 24
_journal_year 1987
_chemical_formula_structural 'Ba7 Cu Fe6 F34'
_chemical_formula_sum 'Ba7 Cu F34 Fe6'
_chemical_name_systematic 'Barium copper(II) iron fluoride (7/1/6/34)'
_space_group_IT_number 12
_symmetry_cell_setting monoclinic
_symmetry_Int_Tables_number 12
_symmetry_space_group_name_Hall '-C 2y'
_symmetry_space_group_name_H-M 'C 1 2/m 1'
_cell_angle_alpha 90
_cell_angle_beta 101.47(1)
_cell_angle_gamma 90
_cell_formula_units_Z 2
_cell_length_a 16.982(3)
_cell_length_b 11.372(2)
_cell_length_c 7.663(1)
_cell_volume 1450.3
_refine_ls_R_factor_all 0.059
_cod_database_code 1000220

loop_
_symmetry_equiv_pos_as_xyz
x,y,z
x,-y,z
-x,-y,-z
-x,y,-z
1/2+x,1/2+y,z
1/2+x,1/2-y,z
1/2-x,1/2-y,-z
1/2-x,1/2+y,-z

loop_
_atom_site_aniso_label
_atom_site_aniso_U_11
_atom_site_aniso_U_12
_atom_site_aniso_U_13
_atom_site_aniso_U_22
_atom_site_aniso_U_23
_atom_site_aniso_U_33
Ba1 0.0125(4) 0. 0.0021(3) 0.0098(3) 0. 0.0121(4)
Ba2 0.0168(3) 0. 0.0038(2) 0.0114(3) 0. 0.0139(3)
Ba3 0.0148(2) -0.0001(1) 0.0032(1) 0.0165(2) -0.0020(2) 0.0120(2)
Cu1 0.0175(8) 0. 0.0071(6) 0.0112(8) 0. 0.0108(7)
Fe1 0.0153(6) 0. 0.0028(5) 0.0100(7) 0. 0.0069(6)
Fe2 0.0139(4) -0.0006(3) 0.0031(3) 0.0105(5) 0.0002(3) 0.0091(4)
F1 0.0255(24) -0.0020(18) 0.0042(17) 0.0137(21) -0.0055(17) 0.0145(21)
F2 0.0180(22) 0.0001(18) 0.0024(16) 0.0194(25) 0.0127(20) 0.0218(24)
F3 0.0124(21) -0.0020(19) 0.011(2) 0.0236(26) -0.0014(23) 0.0323(29)
F4 0.013(2) 0.0001(18) 0.0061(19) 0.0260(27) 0.0036(20) 0.0221(25)
F5 0.0490(37) 0.0128(24) 0.0156(25) 0.0175(25) 0.010(2) 0.0183(24)
F6 0.0246(26) 0.0045(24) 0.0005(22) 0.0296(31) -0.0217(26) 0.0303(29)
F7 0.0301(27) -0.0114(22) -0.0009(20) 0.0197(25) 0.0022(20) 0.0181(23)
F8 0.0220(33) 0. -0.0034(26) 0.0236(37) 0. 0.0135(31)
F9 0.0246(38) 0. -0.0041(26) 0.0433(54) 0. 0.0086(29)
F10 0.0222(32) 0. 0.0103(25) 0.0159(31) 0. 0.0143(29)

loop_
_atom_site_label
_atom_site_type_symbol
_atom_site_symmetry_multiplicity
_atom_site_Wyckoff_symbol
_atom_site_fract_x
_atom_site_fract_y
_atom_site_fract_z
_atom_site_occupancy
_atom_site_attached_hydrogens
_atom_site_calc_flag
Ba1 Ba2+ 2 a 0. 0. 0. 1. 0 d
Ba2 Ba2+ 4 i 0.2639(1) 0. 0.1287(1) 1. 0 d
Ba3 Ba2+ 8 j 0.1411(1) 0.2999(1) 0.3003(1) 1. 0 d
Cu1 Cu2+ 2 d 0. 0.5 0.5 1. 0 d
Fe1 Fe3+ 4 i 0.1726(1) 0. 0.5416(2) 1. 0 d
Fe2 Fe3+ 8 j 0.1093(1) 0.2433(1) 0.8003(1) 1. 0 d
F1 F1- 8 j 0.3806(3) 0.1331(5) 0.0302(7) 1. 0 d
F2 F1- 8 j 0.1340(3) 0.1315(5) 0.9940(7) 1. 0 d
F3 F1- 8 j 0.2793(3) 0.2394(5) 0.1964(8) 1. 0 d
F4 F1- 8 j 0.0003(3) 0.2076(5) 0.7993(8) 1. 0 d
F5 F1- 8 j 0.4159(4) 0.1393(5) 0.3854(8) 1. 0 d
F6 F1- 8 j 0.1079(4) 0.1205(6) 0.6175(9) 1. 0 d
F7 F1- 8 j 0.2362(4) 0.1180(5) 0.4549(7) 1. 0 d
F8 F1- 4 i 0.2531(5) 0. 0.7614(10) 1. 0 d
F9 F1- 4 i 0.1104(5) 0. 0.3031(10) 1. 0 d
F10 F1- 4 i 0.4396(5) 0. 0.6752(10) 1. 0 d

loop_
_atom_type_symbol
_atom_type_oxidation_number
Ba2+ 2.000
Cu2+ 2.000
Fe3+ 3.000
F1- -1.000
